data_4323381
loop_
_publ_author_name
'Enrique Colacio'
'Rafael Cuesta'
'Mustapha Ghazi'
'M. Angeles Huertas'
'Jose M. Moreno'
'Antonio Navarrete'

_publ_contact_author
;
     J.M. Moreno
     Departamento de Qu\'imica Inorg\'anica.
     Facultad de Ciencias.
     Universidad de Granada
     18071-Granada
     SPAIN
;
_publ_contact_author_email jmoreno@goliat.ugr.es
_publ_contact_author_fax 34-58-243322
_publ_contact_author_phone 34-58-243236
_publ_section_title
;
 Metal-Purine Interactions: Homo- and Heterodinuclear Platinum(II) and/or
 Palladium(II) Complexes of 8-Thiotheophylline. Crystal Structures of
 [Pt(\m-TT)(dppm)]2.2DMSO and [(dppm)Pt(\m-TT)2Pd(dppm)].7H2O
;
_journal_name_full 'Inorganic Chemistry'
_journal_page_first 1652
_journal_page_last 1656
_journal_paper_doi 10.1021/ic961288p
_journal_volume 36
_journal_year 1997
_chemical_formula_sum 'C64 H70 N8 O11 P4 Pd Pt S2'
_chemical_formula_weight 1616.77
_chemical_name_systematic
; 
 ? 
;
_space_group_IT_number 19
_symmetry_cell_setting orthorhombic
_symmetry_space_group_name_Hall 'P 2ac 2ab'
_symmetry_space_group_name_H-M 'P 21 21 21'
_atom_sites_solution_hydrogens geom
_atom_sites_solution_primary direct
_atom_sites_solution_secondary difmap
_audit_creation_method SHELXL
_cell_angle_alpha 90.000
_cell_angle_beta 90.000
_cell_angle_gamma 90.000
_cell_formula_units_Z 4
_cell_length_a 16.560(5)
_cell_length_b 17.063(5)
_cell_length_c 24.428(5)
_cell_measurement_reflns_used 25
_cell_measurement_temperature 293(2)
_cell_measurement_theta_max 22.5
_cell_measurement_theta_min 7.5
_cell_volume 6902(3)
_computing_structure_refinement 'SHELXL-93 (Sheldrick, 1993)'
_computing_structure_solution 'SHELXS-86 (Sheldrick, 1990)'
_diffrn_ambient_temperature 293(2)
_diffrn_measurement_device 'Siemens R3m/V'
_diffrn_measurement_method 'w/2tita scan'
_diffrn_radiation_monochromator graphite
_diffrn_radiation_source 'fine-focus sealed tube'
_diffrn_radiation_type MoK\a
_diffrn_radiation_wavelength 0.71069
_diffrn_reflns_av_R_equivalents 0.0404
_diffrn_reflns_av_sigmaI/netI 0.0567
_diffrn_reflns_limit_h_max 17
_diffrn_reflns_limit_h_min -1
_diffrn_reflns_limit_k_max 18
_diffrn_reflns_limit_k_min -1
_diffrn_reflns_limit_l_max 26
_diffrn_reflns_limit_l_min -1
_diffrn_reflns_number 6117
_diffrn_reflns_theta_max 22.50
_diffrn_reflns_theta_min 1.67
_diffrn_standards_interval_time 7200
_diffrn_standards_number 4
_exptl_absorpt_coefficient_mu 2.501
_exptl_absorpt_correction_type 'empirical phi scan'
_exptl_crystal_colour yellow
_exptl_crystal_density_diffrn 1.556
_exptl_crystal_description prismatic
_exptl_crystal_F_000 3256
_exptl_crystal_size_max 0.25
_exptl_crystal_size_mid 0.18
_exptl_crystal_size_min 0.15
_refine_diff_density_max 0.839
_refine_diff_density_min -0.665
_refine_diff_density_rms 0.106
_refine_ls_abs_structure_details 'Flack H D (1983), Acta Cryst. A39, 876-881'
_refine_ls_abs_structure_Flack -0.034(14)
_refine_ls_extinction_method none
_refine_ls_goodness_of_fit_all 0.883
_refine_ls_goodness_of_fit_obs 0.851
_refine_ls_matrix_type full
_refine_ls_number_parameters 446
_refine_ls_number_reflns 5805
_refine_ls_number_restraints 0
_refine_ls_restrained_S_all 1.172
_refine_ls_restrained_S_obs 0.851
_refine_ls_R_factor_all 0.0531
_refine_ls_R_factor_obs 0.0420
_refine_ls_shift/esd_max 1.098
_refine_ls_shift/esd_mean 0.025
_refine_ls_structure_factor_coef Fsqd
_refine_ls_weighting_details 'w=1/[\s^2^(Fo^2^)+(0.0732P)^2^+41.0470P] where P=(Fo^2^+2Fc^2^)/3'
_refine_ls_weighting_scheme calc
_refine_ls_wR_factor_all 0.1557
_refine_ls_wR_factor_obs 0.1071
_reflns_number_observed 5231
_reflns_number_total 5848
_reflns_observed_criterion >2sigma(I)
_cod_data_source_file ic961288p_2.cif
_cod_data_source_block '[(dppm)Pt(mu-TT)2Pd(dppm)].7H2O'
_cod_depositor_comments
;
The following automatic conversions were performed:

'_refine_ls_weighting_scheme' value 'calc
w=1/[\s^2^(Fo^2^)+(0.0732P)^2^+41.0470P] where P=(Fo^2^+2Fc^2^)/3'
was changed to 'calc'. New tag '_refine_ls_weighting_details' was
created. The value of the new tag was set to
'w=1/[\s^2^(Fo^2^)+(0.0732P)^2^+41.0470P] where P=(Fo^2^+2Fc^2^)/3'.

Automatic conversion script
Id: cif_fix_values 3143 2015-03-26 13:38:13Z robertas 
;
_cod_original_cell_volume 6902.5(32)
_cod_database_code 4323381

loop_
_symmetry_equiv_pos_as_xyz
'x, y, z'
'-x+1/2, -y, z+1/2'
'x+1/2, -y+1/2, -z'
'-x, y+1/2, -z+1/2'

loop_
_atom_site_aniso_label
_atom_site_aniso_U_11
_atom_site_aniso_U_22
_atom_site_aniso_U_33
_atom_site_aniso_U_23
_atom_site_aniso_U_13
_atom_site_aniso_U_12
Pt2 0.0308(3) 0.0274(3) 0.0296(4) 0.0010(3) -0.0031(3) 0.0013(3)
Pd2 0.0308(3) 0.0274(3) 0.0296(4) 0.0010(3) -0.0031(3) 0.0013(3)
Pt1 0.0294(3) 0.0297(3) 0.0280(3) -0.0020(3) 0.0021(3) -0.0012(3)
Pd1 0.0294(3) 0.0297(3) 0.0280(3) -0.0020(3) 0.0021(3) -0.0012(3)
N3 0.064(7) 0.066(8) 0.025(6) 0.010(6) -0.003(6) 0.008(7)
C2 0.088(12) 0.063(10) 0.044(9) -0.007(8) 0.010(9) -0.003(11)
N1 0.056(7) 0.056(7) 0.042(7) 0.003(6) 0.016(6) -0.004(6)
C6 0.056(9) 0.036(8) 0.032(7) -0.001(6) 0.003(7) 0.010(7)
C5 0.046(7) 0.027(6) 0.038(7) 0.010(5) 0.005(7) 0.003(6)
C4 0.046(8) 0.043(7) 0.036(7) 0.002(7) -0.004(6) -0.007(7)
N7 0.043(6) 0.044(6) 0.014(5) 0.008(4) -0.002(4) 0.003(5)
C8 0.041(7) 0.029(7) 0.044(8) 0.000(6) 0.001(6) -0.002(6)
N9 0.050(7) 0.052(6) 0.037(6) 0.004(6) -0.004(5) 0.005(6)
C3 0.094(14) 0.139(18) 0.046(10) 0.012(11) -0.002(10) 0.031(14)
O2 0.094(9) 0.131(11) 0.044(7) 0.019(7) 0.006(6) -0.015(9)
C1 0.069(10) 0.073(10) 0.063(10) 0.014(9) 0.035(9) 0.003(9)
O6 0.055(6) 0.068(6) 0.046(5) 0.009(6) 0.012(5) 0.016(6)
S8 0.040(2) 0.049(2) 0.045(2) -0.011(2) 0.006(2) -0.007(2)
N13 0.060(7) 0.040(6) 0.036(6) 0.010(5) 0.001(6) -0.001(6)
C12 0.084(12) 0.056(9) 0.041(9) 0.005(8) -0.026(9) -0.007(9)
N11 0.042(6) 0.053(7) 0.050(7) 0.015(6) -0.012(6) -0.005(6)
C16 0.052(8) 0.049(8) 0.048(8) 0.009(7) -0.011(7) -0.005(7)
C15 0.032(7) 0.042(7) 0.034(7) 0.010(6) 0.007(6) -0.002(6)
C14 0.032(6) 0.026(6) 0.047(7) 0.005(6) -0.005(6) -0.007(6)
N17 0.037(6) 0.039(5) 0.025(5) 0.004(5) 0.002(5) 0.009(5)
C18 0.038(7) 0.037(6) 0.030(6) 0.001(5) 0.000(6) -0.009(5)
N19 0.047(6) 0.037(6) 0.035(6) 0.000(5) 0.006(5) -0.005(5)
C13 0.078(11) 0.069(11) 0.047(9) 0.022(8) 0.030(8) 0.001(9)
O12 0.087(8) 0.090(8) 0.049(6) 0.017(6) -0.014(6) -0.010(7)
C11 0.085(12) 0.086(13) 0.079(12) 0.044(11) -0.015(10) 0.026(11)
O16 0.050(6) 0.074(7) 0.067(7) 0.006(6) 0.006(5) 0.011(6)
S18 0.046(2) 0.035(2) 0.050(2) 0.004(2) -0.013(2) -0.0004(15)
C012 0.050(8) 0.053(8) 0.029(6) 0.011(6) 0.014(6) 0.006(7)
C034 0.060(8) 0.029(6) 0.035(7) -0.004(6) -0.013(7) 0.010(6)
P1 0.042(2) 0.037(2) 0.039(2) -0.0017(15) 0.001(2) -0.004(2)
P2 0.036(2) 0.041(2) 0.037(2) -0.003(2) 0.0038(15) -0.003(2)
P3 0.040(2) 0.0352(15) 0.034(2) -0.0045(14) -0.002(2) -0.0003(14)
P4 0.040(2) 0.034(2) 0.036(2) 0.0019(15) -0.007(2) 0.002(2)
O1W 0.045(5) 0.065(6) 0.079(7) -0.004(6) 0.006(5) -0.002(5)
O2W 0.100(9) 0.070(8) 0.096(9) -0.009(7) 0.012(8) -0.014(8)
O3W 0.075(8) 0.121(11) 0.111(10) -0.029(10) -0.024(8) 0.034(9)
O4W 0.098(10) 0.093(9) 0.101(10) 0.016(8) 0.019(8) 0.012(8)
O5W 0.142(14) 0.112(12) 0.183(17) 0.023(12) -0.032(14) 0.029(12)
O6W 0.137(15) 0.328(30) 0.114(13) -0.081(19) -0.012(12) 0.047(21)
O7W 0.123(15) 0.318(33) 0.178(20) -0.017(23) -0.014(15) -0.016(21)

loop_
_atom_site_label
_atom_site_type_symbol
_atom_site_fract_x
_atom_site_fract_y
_atom_site_fract_z
_atom_site_U_iso_or_equiv
_atom_site_thermal_displace_type
_atom_site_occupancy
_atom_site_calc_flag
_atom_site_refinement_flags
_atom_site_disorder_group
Pt2 Pt 0.84838(3) -0.28535(3) 0.26550(2) 0.0293(2) Uani 0.491(7) d P .
Pd2 Pd 0.84838(3) -0.28535(3) 0.26550(2) 0.0293(2) Uani 0.511(13) d P .
Pt1 Pt 0.67881(3) -0.12019(3) 0.29281(2) 0.0291(2) Uani 0.509(7) d P .
Pd1 Pd 0.67881(3) -0.12019(3) 0.29281(2) 0.0291(2) Uani 0.489(13) d P .
N3 N 0.7853(7) -0.2015(7) 0.0556(4) 0.052(3) Uani 1 d . .
C2 C 0.8629(11) -0.2130(10) 0.0363(6) 0.065(4) Uani 1 d . .
N1 N 0.9184(7) -0.2435(7) 0.0726(5) 0.051(3) Uani 1 d . .
C6 C 0.9060(9) -0.2618(7) 0.1276(5) 0.042(3) Uani 1 d . .
C5 C 0.8248(8) -0.2471(7) 0.1443(5) 0.037(3) Uani 1 d . .
C4 C 0.7690(8) -0.2210(8) 0.1096(5) 0.041(3) Uani 1 d . .
N7 N 0.7872(6) -0.2569(6) 0.1952(3) 0.033(2) Uani 1 d . .
C8 C 0.7108(8) -0.2326(7) 0.1869(5) 0.038(3) Uani 1 d . .
N9 N 0.6948(7) -0.2105(7) 0.1341(4) 0.047(3) Uani 1 d . .
C3 C 0.7238(12) -0.1684(14) 0.0183(7) 0.093(7) Uani 1 d . .
H1AA H 0.6732(12) -0.1642(14) 0.0372(7) 0.080 Uiso 1 calc R .
H1AB H 0.7176(12) -0.2021(14) -0.0129(7) 0.080 Uiso 1 calc R .
H1AC H 0.7407(12) -0.1174(14) 0.0063(7) 0.080 Uiso 1 calc R .
O2 O 0.8817(8) -0.1960(9) -0.0107(4) 0.090(4) Uani 1 d . .
C1 C 1.0016(9) -0.2542(10) 0.0507(7) 0.068(5) Uani 1 d . .
H3AA H 1.0355(9) -0.2759(10) 0.0787(7) 0.080 Uiso 1 calc R .
H3AB H 1.0227(9) -0.2044(10) 0.0394(7) 0.080 Uiso 1 calc R .
H3AC H 1.0001(9) -0.2892(10) 0.0200(7) 0.080 Uiso 1 calc R .
O6 O 0.9608(6) -0.2854(6) 0.1568(4) 0.057(3) Uani 1 d . .
S8 S 0.6396(2) -0.2282(2) 0.23936(14) 0.0448(8) Uani 1 d . .
N13 N 0.8249(7) 0.0076(6) 0.1107(4) 0.045(3) Uani 1 d . .
C12 C 0.7595(11) 0.0425(9) 0.0880(6) 0.061(4) Uani 1 d . .
N11 N 0.6886(7) 0.0404(7) 0.1172(5) 0.048(3) Uani 1 d . .
C16 C 0.6742(9) -0.0006(8) 0.1671(5) 0.050(3) Uani 1 d . .
C15 C 0.7468(7) -0.0350(7) 0.1873(5) 0.036(3) Uani 1 d . .
C14 C 0.8181(7) -0.0295(6) 0.1600(5) 0.035(3) Uani 1 d . .
N17 N 0.7599(6) -0.0799(5) 0.2336(4) 0.034(2) Uani 1 d . .
C18 C 0.8394(7) -0.0977(6) 0.2310(5) 0.035(3) Uani 1 d . .
N19 N 0.8776(6) -0.0689(6) 0.1865(4) 0.040(3) Uani 1 d . .
C13 C 0.8977(10) 0.0025(10) 0.0782(6) 0.065(5) Uani 1 d . .
H1BA H 0.9391(10) -0.0234(10) 0.0989(6) 0.080 Uiso 1 calc R .
H1BB H 0.9154(10) 0.0543(10) 0.0687(6) 0.080 Uiso 1 calc R .
H1BC H 0.8868(10) -0.0267(10) 0.0454(6) 0.080 Uiso 1 calc R .
O12 O 0.7623(7) 0.0755(7) 0.0431(4) 0.075(3) Uani 1 d . .
C11 C 0.6179(11) 0.0822(11) 0.0942(8) 0.083(6) Uani 1 d . .
H3BA H 0.5726(11) 0.0763(11) 0.1184(8) 0.080 Uiso 1 calc R .
H3BB H 0.6047(11) 0.0605(11) 0.0591(8) 0.080 Uiso 1 calc R .
H3BC H 0.6304(11) 0.1368(11) 0.0903(8) 0.080 Uiso 1 calc R .
O16 O 0.6052(6) -0.0060(6) 0.1852(4) 0.064(3) Uani 1 d . .
S18 S 0.8874(2) -0.1553(2) 0.28119(14) 0.0437(8) Uani 1 d . .
C012 C 0.6367(8) -0.0698(8) 0.4082(5) 0.044(3) Uani 1 d . .
H01A H 0.6705(8) -0.0901(8) 0.4374(5) 0.080 Uiso 1 calc R .
H01B H 0.5947(8) -0.0365(8) 0.4231(5) 0.080 Uiso 1 calc R .
C034 C 0.9157(8) -0.4334(7) 0.3159(5) 0.042(3) Uani 1 d . .
H03A H 0.8983(8) -0.4670(7) 0.3456(5) 0.080 Uiso 1 calc R .
H03B H 0.9659(8) -0.4525(7) 0.3004(5) 0.080 Uiso 1 calc R .
P1 P 0.6953(2) -0.0215(2) 0.35345(14) 0.0393(8) Uani 1 d . .
C110 C 0.7947(5) 0.0053(7) 0.3756(4) 0.070(2) Uiso 1 d G .
C111 C 0.8455(6) 0.0393(7) 0.3370(3) 0.070(2) Uiso 1 d G .
C112 C 0.9233(6) 0.0615(7) 0.3517(4) 0.070(2) Uiso 1 d G .
C113 C 0.9503(5) 0.0496(7) 0.4049(4) 0.070(2) Uiso 1 d G .
C114 C 0.8995(6) 0.0156(7) 0.4435(3) 0.070(2) Uiso 1 d G .
C115 C 0.8217(6) -0.0066(6) 0.4288(4) 0.070(2) Uiso 1 d G .
H11A H 0.8280(9) 0.0475(10) 0.3013(4) 0.080 Uiso 1 d G .
H11B H 0.9600(8) 0.0849(9) 0.3287(5) 0.080 Uiso 1 d G .
H11C H 1.0007(6) 0.0633(9) 0.4134(6) 0.080 Uiso 1 d G .
H11D H 0.9199(9) 0.0097(10) 0.4779(4) 0.080 Uiso 1 d G .
H11E H 0.7875(8) -0.0297(9) 0.4550(5) 0.080 Uiso 1 d G .
C120 C 0.6447(6) 0.0704(5) 0.3393(5) 0.072(2) Uiso 1 d G .
C121 C 0.5820(7) 0.0720(5) 0.3015(4) 0.072(2) Uiso 1 d G .
C122 C 0.5382(6) 0.1406(6) 0.2935(4) 0.072(2) Uiso 1 d G .
C123 C 0.5572(6) 0.2075(5) 0.3234(5) 0.072(2) Uiso 1 d G .
C124 C 0.6199(7) 0.2058(5) 0.3612(4) 0.072(2) Uiso 1 d G .
C125 C 0.6636(6) 0.1373(6) 0.3692(4) 0.072(2) Uiso 1 d G .
H12A H 0.5609(9) 0.0282(6) 0.2903(6) 0.080 Uiso 1 d G .
H12B H 0.5005(8) 0.1449(9) 0.2642(5) 0.080 Uiso 1 d G .
H12C H 0.5269(8) 0.2507(6) 0.3185(7) 0.080 Uiso 1 d G .
H12D H 0.6311(9) 0.2508(6) 0.3800(6) 0.080 Uiso 1 d G .
H12E H 0.7015(8) 0.1341(9) 0.3966(5) 0.080 Uiso 1 d G .
P2 P 0.5974(2) -0.1467(2) 0.36358(14) 0.0379(8) Uani 1 d . .
C210 C 0.4922(4) -0.1298(6) 0.3506(4) 0.063(2) Uiso 1 d G .
C211 C 0.4497(6) -0.0660(5) 0.3712(4) 0.063(2) Uiso 1 d G .
C212 C 0.3689(5) -0.0556(5) 0.3575(4) 0.063(2) Uiso 1 d G .
C213 C 0.3307(4) -0.1090(6) 0.3232(4) 0.063(2) Uiso 1 d G .
C214 C 0.3732(5) -0.1727(5) 0.3026(4) 0.063(2) Uiso 1 d G .
C215 C 0.4539(5) -0.1832(5) 0.3163(4) 0.063(2) Uiso 1 d G .
H21A H 0.4724(7) -0.0315(7) 0.3949(5) 0.080 Uiso 1 d G .
H21B H 0.3428(7) -0.0129(6) 0.3661(6) 0.080 Uiso 1 d G .
H21C H 0.2765(4) -0.1044(8) 0.3196(6) 0.080 Uiso 1 d G .
H21D H 0.3478(7) -0.2038(7) 0.2775(5) 0.080 Uiso 1 d G .
H21E H 0.4824(7) -0.2248(6) 0.3040(6) 0.080 Uiso 1 d G .
C220 C 0.6015(6) -0.2388(4) 0.4002(4) 0.063(2) Uiso 1 d G .
C221 C 0.5490(6) -0.2513(5) 0.4437(4) 0.063(2) Uiso 1 d G .
C222 C 0.5507(6) -0.3221(6) 0.4719(4) 0.063(2) Uiso 1 d G .
C223 C 0.6049(6) -0.3803(5) 0.4566(4) 0.063(2) Uiso 1 d G .
C224 C 0.6574(6) -0.3678(5) 0.4131(4) 0.063(2) Uiso 1 d G .
C225 C 0.6557(6) -0.2970(6) 0.3849(3) 0.063(2) Uiso 1 d G .
H22A H 0.5136(8) -0.2142(7) 0.4546(6) 0.080 Uiso 1 d G .
H22B H 0.5162(8) -0.3290(8) 0.5008(5) 0.080 Uiso 1 d G .
H22C H 0.6024(9) -0.4277(6) 0.4749(5) 0.080 Uiso 1 d G .
H22D H 0.6966(8) -0.4047(6) 0.4042(6) 0.080 Uiso 1 d G .
H22E H 0.6886(8) -0.2893(8) 0.3546(4) 0.080 Uiso 1 d G .
P3 P 0.8367(2) -0.4183(2) 0.26379(13) 0.0365(7) Uani 1 d . .
C310 C 0.8612(6) -0.4736(5) 0.2022(3) 0.0503(14) Uiso 1 d G .
C311 C 0.9068(5) -0.5419(5) 0.2045(3) 0.0503(14) Uiso 1 d G .
C312 C 0.9155(5) -0.5884(4) 0.1582(3) 0.0503(14) Uiso 1 d G .
C313 C 0.8784(6) -0.5666(5) 0.1094(3) 0.0503(14) Uiso 1 d G .
C314 C 0.8328(5) -0.4983(5) 0.1071(3) 0.0503(14) Uiso 1 d G .
C315 C 0.8241(5) -0.4518(4) 0.1534(3) 0.0503(14) Uiso 1 d G .
H31A H 0.9331(7) -0.5562(7) 0.2357(3) 0.080 Uiso 1 d G .
H31B H 0.9471(7) -0.6332(5) 0.1595(5) 0.080 Uiso 1 d G .
H31C H 0.8795(8) -0.5999(6) 0.0804(3) 0.080 Uiso 1 d G .
H31D H 0.8135(8) -0.4812(7) 0.0731(3) 0.080 Uiso 1 d G .
H31E H 0.7911(7) -0.4082(5) 0.1516(5) 0.080 Uiso 1 d G .
C320 C 0.7491(5) -0.4688(6) 0.2882(5) 0.074(2) Uiso 1 d G .
C321 C 0.7576(5) -0.5403(6) 0.3148(5) 0.074(2) Uiso 1 d G .
C322 C 0.6896(7) -0.5819(5) 0.3311(4) 0.074(2) Uiso 1 d G .
C323 C 0.6130(5) -0.5520(6) 0.3209(5) 0.074(2) Uiso 1 d G .
C324 C 0.6044(5) -0.4805(6) 0.2943(5) 0.074(2) Uiso 1 d G .
C325 C 0.6725(6) -0.4389(5) 0.2779(4) 0.074(2) Uiso 1 d G .
H32A H 0.8196(6) -0.5656(9) 0.3057(8) 0.080 Uiso 1 d G .
H32B H 0.6863(9) -0.6221(7) 0.3596(6) 0.080 Uiso 1 d G .
H32C H 0.5656(6) -0.5779(8) 0.3282(7) 0.080 Uiso 1 d G .
H32D H 0.5512(6) -0.4624(9) 0.2854(7) 0.080 Uiso 1 d G .
H32E H 0.6681(9) -0.3951(6) 0.2573(6) 0.080 Uiso 1 d G .
P4 P 0.9207(2) -0.3300(2) 0.33543(13) 0.0368(8) Uani 1 d . .
C410 C 1.0262(5) -0.3052(7) 0.3387(5) 0.084(2) Uiso 1 d G .
C411 C 1.0656(7) -0.2960(7) 0.3885(4) 0.084(2) Uiso 1 d G .
C412 C 1.1487(7) -0.2845(7) 0.3898(4) 0.084(2) Uiso 1 d G .
C413 C 1.1923(5) -0.2820(7) 0.3412(5) 0.084(2) Uiso 1 d G .
C414 C 1.1529(6) -0.2911(7) 0.2914(4) 0.084(2) Uiso 1 d G .
C415 C 1.0698(7) -0.3027(7) 0.2901(4) 0.084(2) Uiso 1 d G .
H41A H 1.0448(9) -0.3007(10) 0.4188(4) 0.080 Uiso 1 d G .
H41B H 1.1767(9) -0.2745(10) 0.4203(4) 0.080 Uiso 1 d G .
H41C H 1.2436(5) -0.2759(10) 0.3452(7) 0.080 Uiso 1 d G .
H41D H 1.1840(8) -0.2904(10) 0.2636(5) 0.080 Uiso 1 d G .
H41E H 1.0438(9) -0.3074(10) 0.2558(5) 0.080 Uiso 1 d G .
C420 C 0.8826(6) -0.3196(6) 0.4037(3) 0.067(2) Uiso 1 d G .
C421 C 0.8822(6) -0.3812(5) 0.4409(4) 0.067(2) Uiso 1 d G .
C422 C 0.8542(6) -0.3693(5) 0.4939(4) 0.067(2) Uiso 1 d G .
C423 C 0.8266(7) -0.2958(6) 0.5097(3) 0.067(2) Uiso 1 d G .
C424 C 0.8270(6) -0.2342(5) 0.4725(4) 0.067(2) Uiso 1 d G .
C425 C 0.8550(7) -0.2460(5) 0.4195(4) 0.067(2) Uiso 1 d G .
H42A H 0.8999(9) -0.4296(5) 0.4304(5) 0.080 Uiso 1 d G .
H42B H 0.8556(9) -0.4099(6) 0.5188(5) 0.080 Uiso 1 d G .
H42C H 0.8060(10) -0.2871(8) 0.5449(4) 0.080 Uiso 1 d G .
H42D H 0.8095(9) -0.1870(5) 0.4835(5) 0.080 Uiso 1 d G .
H42E H 0.8561(10) -0.2049(6) 0.3944(5) 0.080 Uiso 1 d G .
O1W O 1.0353(6) -0.1257(6) 0.1657(4) 0.063(3) Uani 1 d . .
O2W O 1.0960(8) -0.0703(7) 0.0670(5) 0.089(4) Uani 1 d . .
O3W O 0.5508(8) -0.1239(9) 0.1057(6) 0.103(5) Uani 1 d . .
O4W O 1.0041(8) -0.0754(8) -0.0323(6) 0.097(4) Uani 1 d . .
O5W O 0.3531(11) 0.1326(10) 0.4206(8) 0.146(7) Uani 1 d . .
O6W O 0.4116(12) -0.1218(18) 0.0424(8) 0.193(10) Uani 1 d . .
O7W O 0.7417(12) -0.3952(17) -0.0157(10) 0.206(11) Uani 1 d . .

loop_
_atom_type_symbol
_atom_type_description
_atom_type_scat_dispersion_real
_atom_type_scat_dispersion_imag
_atom_type_scat_source
C C 0.0033 0.0016 'International Tables Vol C Tables 4.2.6.8 and 6.1.1.4'
H H 0.0000 0.0000 'International Tables Vol C Tables 4.2.6.8 and 6.1.1.4'
N N 0.0061 0.0033 'International Tables Vol C Tables 4.2.6.8 and 6.1.1.4'
O O 0.0106 0.0060 'International Tables Vol C Tables 4.2.6.8 and 6.1.1.4'
P P 0.1023 0.0942 'International Tables Vol C Tables 4.2.6.8 and 6.1.1.4'
S S 0.1246 0.1234 'International Tables Vol C Tables 4.2.6.8 and 6.1.1.4'
Pd Pd -0.9988 1.0072 'International Tables Vol C Tables 4.2.6.8 and 6.1.1.4'
Pt Pt -1.7033 8.3905 'International Tables Vol C Tables 4.2.6.8 and 6.1.1.4'

loop_
_geom_angle_atom_site_label_1
_geom_angle_atom_site_label_2
_geom_angle_atom_site_label_3
_geom_angle
_geom_angle_site_symmetry_1
_geom_angle_site_symmetry_3
_geom_angle_publ_flag
N7 Pt2 P4 172.3(3) . . ?
N7 Pt2 P3 100.3(3) . . ?
P4 Pt2 P3 73.64(12) . . ?
N7 Pt2 S18 92.8(3) . . ?
P4 Pt2 S18 92.91(12) . . ?
P3 Pt2 S18 165.97(12) . . ?
N7 Pd2 P4 172.3(3) . . ?
N7 Pd2 P3 100.3(3) . . ?
P4 Pd2 P3 73.64(12) . . ?
N7 Pd2 S18 92.8(3) . . ?
P4 Pd2 S18 92.91(12) . . ?
P3 Pd2 S18 165.97(12) . . ?
N17 Pt1 P2 171.1(3) . . ?
N17 Pt1 P1 97.5(3) . . ?
P2 Pt1 P1 73.53(12) . . ?
N17 Pt1 S8 92.9(3) . . ?
P2 Pt1 S8 96.00(12) . . ?
P1 Pt1 S8 169.15(12) . . ?
N17 Pd1 P2 171.1(3) . . ?
N17 Pd1 P1 97.5(3) . . ?
P2 Pd1 P1 73.53(12) . . ?
N17 Pd1 S8 92.9(3) . . ?
P2 Pd1 S8 96.00(12) . . ?
P1 Pd1 S8 169.15(12) . . ?
C2 N3 C4 118.1(12) . . ?
C2 N3 C3 119.0(12) . . ?
C4 N3 C3 122.9(13) . . ?
O2 C2 N3 121.4(17) . . ?
O2 C2 N1 121.6(16) . . ?
N3 C2 N1 117.0(13) . . ?
C2 N1 C6 127.3(12) . . ?
C2 N1 C1 115.6(12) . . ?
C6 N1 C1 117.1(13) . . ?
O6 C6 N1 121.8(13) . . ?
O6 C6 C5 126.2(12) . . ?
N1 C6 C5 112.0(12) . . ?
C4 C5 N7 107.3(11) . . ?
C4 C5 C6 122.1(12) . . ?
N7 C5 C6 130.6(11) . . ?
C5 C4 N9 112.8(11) . . ?
C5 C4 N3 123.4(12) . . ?
N9 C4 N3 123.7(12) . . ?
C8 N7 C5 104.3(10) . . ?
C8 N7 Pt2 131.5(8) . . ?
C5 N7 Pt2 123.5(8) . . ?
C8 N7 Pd2 131.5(8) . . ?
C5 N7 Pd2 123.5(8) . . ?
Pt2 N7 Pd2 0.00(5) . . ?
N7 C8 N9 114.0(11) . . ?
N7 C8 S8 122.6(10) . . ?
N9 C8 S8 123.4(10) . . ?
C8 N9 C4 101.6(10) . . ?
C8 S8 Pt1 104.8(4) . . ?
C8 S8 Pd1 104.8(4) . . ?
Pt1 S8 Pd1 0.00(4) . . ?
C12 N13 C14 120.0(13) . . ?
C12 N13 C13 117.8(12) . . ?
C14 N13 C13 121.7(12) . . ?
O12 C12 N13 122.3(17) . . ?
O12 C12 N11 120.4(15) . . ?
N13 C12 N11 117.2(12) . . ?
C12 N11 C16 126.9(12) . . ?
C12 N11 C11 117.7(12) . . ?
C16 N11 C11 115.3(12) . . ?
O16 C16 N11 120.1(12) . . ?
O16 C16 C15 129.0(12) . . ?
N11 C16 C15 110.8(12) . . ?
C14 C15 N17 107.6(10) . . ?
C14 C15 C16 122.4(11) . . ?
N17 C15 C16 130.0(11) . . ?
C15 C14 N19 111.3(10) . . ?
C15 C14 N13 122.4(12) . . ?
N19 C14 N13 126.1(12) . . ?
C18 N17 C15 103.8(10) . . ?
C18 N17 Pt1 125.8(8) . . ?
C15 N17 Pt1 130.4(8) . . ?
C18 N17 Pd1 125.8(8) . . ?
C15 N17 Pd1 130.4(8) . . ?
Pt1 N17 Pd1 0.00(4) . . ?
N19 C18 N17 114.4(11) . . ?
N19 C18 S18 123.6(9) . . ?
N17 C18 S18 122.1(9) . . ?
C18 N19 C14 102.9(10) . . ?
C18 S18 Pt2 106.9(4) . . ?
C18 S18 Pd2 106.9(4) . . ?
Pt2 S18 Pd2 0.00(4) . . ?
P2 C012 P1 94.3(6) . . ?
P4 C034 P3 94.4(6) . . ?
C110 P1 C120 105.2(5) . . ?
C110 P1 C012 112.2(6) . . ?
C120 P1 C012 106.3(6) . . ?
C110 P1 Pd1 119.9(4) . . ?
C120 P1 Pd1 117.7(4) . . ?
C012 P1 Pd1 94.6(4) . . ?
C110 P1 Pt1 119.9(4) . . ?
C120 P1 Pt1 117.7(4) . . ?
C012 P1 Pt1 94.6(4) . . ?
Pd1 P1 Pt1 0.00(4) . . ?
C110 P1 P2 136.7(4) . . ?
C120 P1 P2 115.2(4) . . ?
C012 P1 P2 42.5(4) . . ?
Pd1 P1 P2 52.89(10) . . ?
Pt1 P1 P2 52.89(10) . . ?
C111 C110 C115 120.0 . . ?
C111 C110 P1 117.3(6) . . ?
C115 C110 P1 122.7(6) . . ?
C110 C111 C112 120.0 . . ?
C111 C112 C113 120.0 . . ?
C114 C113 C112 120.0 . . ?
C113 C114 C115 120.0 . . ?
C114 C115 C110 120.0 . . ?
C121 C120 C125 120.0 . . ?
C121 C120 P1 119.3(6) . . ?
C125 C120 P1 120.5(6) . . ?
C122 C121 C120 120.0 . . ?
C121 C122 C123 120.0 . . ?
C124 C123 C122 120.0 . . ?
C123 C124 C125 120.0 . . ?
C124 C125 C120 120.0 . . ?
C210 P2 C220 105.3(5) . . ?
C210 P2 C012 109.7(6) . . ?
C220 P2 C012 108.4(5) . . ?
C210 P2 Pd1 114.6(4) . . ?
C220 P2 Pd1 122.3(4) . . ?
C012 P2 Pd1 95.8(4) . . ?
C210 P2 Pt1 114.6(4) . . ?
C220 P2 Pt1 122.3(4) . . ?
C012 P2 Pt1 95.8(4) . . ?
Pd1 P2 Pt1 0.00(4) . . ?
C210 P2 P1 116.2(4) . . ?
C220 P2 P1 135.4(4) . . ?
C012 P2 P1 43.1(4) . . ?
Pd1 P2 P1 53.58(10) . . ?
Pt1 P2 P1 53.58(10) . . ?
C211 C210 C215 120.0 . . ?
C211 C210 P2 123.6(6) . . ?
C215 C210 P2 116.4(6) . . ?
C212 C211 C210 120.0 . . ?
C213 C212 C211 120.0 . . ?
C212 C213 C214 120.0 . . ?
C215 C214 C213 120.0 . . ?
C214 C215 C210 120.0 . . ?
C221 C220 C225 120.0 . . ?
C221 C220 P2 119.2(6) . . ?
C225 C220 P2 120.8(6) . . ?
C222 C221 C220 120.0 . . ?
C223 C222 C221 120.0 . . ?
C222 C223 C224 120.0 . . ?
C225 C224 C223 120.0 . . ?
C224 C225 C220 120.0 . . ?
C320 P3 C310 101.9(5) . . ?
C320 P3 C034 106.1(6) . . ?
C310 P3 C034 109.8(5) . . ?
C320 P3 Pt2 122.9(4) . . ?
C310 P3 Pt2 120.8(3) . . ?
C034 P3 Pt2 93.8(4) . . ?
C320 P3 Pd2 122.9(4) . . ?
C310 P3 Pd2 120.8(3) . . ?
C034 P3 Pd2 93.8(4) . . ?
Pt2 P3 Pd2 0.00(4) . . ?
C320 P3 P4 118.1(4) . . ?
C310 P3 P4 135.3(3) . . ?
C034 P3 P4 42.6(4) . . ?
Pt2 P3 P4 52.23(9) . . ?
Pd2 P3 P4 52.23(9) . . ?
C311 C310 C315 120.0 . . ?
C311 C310 P3 121.4(5) . . ?
C315 C310 P3 118.1(5) . . ?
C310 C311 C312 120.0 . . ?
C313 C312 C311 120.0 . . ?
C314 C313 C312 120.0 . . ?
C313 C314 C315 120.0 . . ?
C314 C315 C310 120.0 . . ?
C321 C320 C325 120.0 . . ?
C321 C320 P3 119.7(6) . . ?
C325 C320 P3 120.2(6) . . ?
C322 C321 C320 120.0 . . ?
C321 C322 C323 120.0 . . ?
C324 C323 C322 120.0 . . ?
C323 C324 C325 120.0 . . ?
C324 C325 C320 120.0 . . ?
C420 P4 C410 106.1(6) . . ?
C420 P4 C034 108.9(6) . . ?
C410 P4 C034 106.4(6) . . ?
C420 P4 Pt2 119.5(4) . . ?
C410 P4 Pt2 118.5(4) . . ?
C034 P4 Pt2 96.1(4) . . ?
C420 P4 Pd2 119.5(4) . . ?
C410 P4 Pd2 118.5(4) . . ?
C034 P4 Pd2 96.1(4) . . ?
Pt2 P4 Pd2 0.00(4) . . ?
C420 P4 P3 118.6(4) . . ?
C410 P4 P3 131.4(4) . . ?
C034 P4 P3 43.0(4) . . ?
Pt2 P4 P3 54.13(10) . . ?
Pd2 P4 P3 54.13(10) . . ?
C411 C410 C415 120.0 . . ?
C411 C410 P4 121.5(7) . . ?
C415 C410 P4 118.3(7) . . ?
C410 C411 C412 120.0 . . ?
C413 C412 C411 120.0 . . ?
C412 C413 C414 120.0 . . ?
C413 C414 C415 120.0 . . ?
C414 C415 C410 120.0 . . ?
C421 C420 C425 120.0 . . ?
C421 C420 P4 122.3(6) . . ?
C425 C420 P4 117.6(6) . . ?
C420 C421 C422 120.0 . . ?
C423 C422 C421 120.0 . . ?
C422 C423 C424 120.0 . . ?
C423 C424 C425 120.0 . . ?
C424 C425 C420 120.0 . . ?

loop_
_geom_bond_atom_site_label_1
_geom_bond_atom_site_label_2
_geom_bond_distance
_geom_bond_site_symmetry_2
_geom_bond_publ_flag
Pt2 N7 2.052(9) . ?
Pt2 P4 2.221(3) . ?
Pt2 P3 2.277(3) . ?
Pt2 S18 2.343(3) . ?
Pd2 N7 2.052(9) . ?
Pd2 P4 2.221(3) . ?
Pd2 P3 2.277(3) . ?
Pd2 S18 2.343(3) . ?
Pt1 N17 2.090(10) . ?
Pt1 P2 2.238(3) . ?
Pt1 P1 2.259(3) . ?
Pt1 S8 2.349(3) . ?
Pd1 N17 2.090(10) . ?
Pd1 P2 2.238(3) . ?
Pd1 P1 2.259(3) . ?
Pd1 S8 2.349(3) . ?
N3 C2 1.38(2) . ?
N3 C4 1.39(2) . ?
N3 C3 1.48(2) . ?
C2 O2 1.22(2) . ?
C2 N1 1.38(2) . ?
N1 C6 1.39(2) . ?
N1 C1 1.49(2) . ?
C6 O6 1.22(2) . ?
C6 C5 1.43(2) . ?
C5 C4 1.33(2) . ?
C5 N7 1.402(15) . ?
C4 N9 1.38(2) . ?
N7 C8 1.35(2) . ?
C8 N9 1.37(2) . ?
C8 S8 1.742(13) . ?
N13 C12 1.36(2) . ?
N13 C14 1.36(2) . ?
N13 C13 1.45(2) . ?
C12 O12 1.23(2) . ?
C12 N11 1.37(2) . ?
N11 C16 1.43(2) . ?
N11 C11 1.48(2) . ?
C16 O16 1.23(2) . ?
C16 C15 1.43(2) . ?
C15 C14 1.36(2) . ?
C15 N17 1.384(15) . ?
C14 N19 1.36(2) . ?
N17 C18 1.353(15) . ?
C18 N19 1.350(15) . ?
C18 S18 1.761(12) . ?
C012 P2 1.825(14) . ?
C012 P1 1.845(12) . ?
C034 P4 1.829(12) . ?
C034 P3 1.843(13) . ?
P1 C110 1.793(8) . ?
P1 C120 1.811(8) . ?
P1 P2 2.692(5) . ?
C110 C111 1.39 . ?
C110 C115 1.39 . ?
C111 C112 1.39 . ?
C112 C113 1.39 . ?
C113 C114 1.39 . ?
C114 C115 1.39 . ?
C120 C121 1.39 . ?
C120 C125 1.39 . ?
C121 C122 1.39 . ?
C122 C123 1.39 . ?
C123 C124 1.39 . ?
C124 C125 1.39 . ?
P2 C210 1.794(7) . ?
P2 C220 1.810(7) . ?
C210 C211 1.39 . ?
C210 C215 1.39 . ?
C211 C212 1.39 . ?
C212 C213 1.39 . ?
C213 C214 1.39 . ?
C214 C215 1.39 . ?
C220 C221 1.39 . ?
C220 C225 1.39 . ?
C221 C222 1.39 . ?
C222 C223 1.39 . ?
C223 C224 1.39 . ?
C224 C225 1.39 . ?
P3 C320 1.790(8) . ?
P3 C310 1.823(6) . ?
P3 P4 2.696(4) . ?
C310 C311 1.39 . ?
C310 C315 1.39 . ?
C311 C312 1.39 . ?
C312 C313 1.39 . ?
C313 C314 1.39 . ?
C314 C315 1.39 . ?
C320 C321 1.39 . ?
C320 C325 1.39 . ?
C321 C322 1.39 . ?
C322 C323 1.39 . ?
C323 C324 1.39 . ?
C324 C325 1.39 . ?
P4 C420 1.792(8) . ?
P4 C410 1.800(9) . ?
C410 C411 1.39 . ?
C410 C415 1.39 . ?
C411 C412 1.39 . ?
C412 C413 1.39 . ?
C413 C414 1.39 . ?
C414 C415 1.39 . ?
C420 C421 1.39 . ?
C420 C425 1.39 . ?
C421 C422 1.39 . ?
C422 C423 1.39 . ?
C423 C424 1.39 . ?
C424 C425 1.39 . ?
